data_2300263
loop_
_publ_author_name
'Dittrich, B.'
'H\"ubschle, C. B.'
'Holstein, J. J.'
'Fabbiani, F. P. A.'

_publ_section_title
;
 Towards extracting the charge density from normal-resolution data
;
_journal_coeditor_code HE5445
_journal_issue 6
_journal_name_full 'Journal of Applied Crystallography'
_journal_page_first 1110
_journal_page_last 1121
_journal_paper_doi 10.1107/S0021889809034621
_journal_volume 42
_journal_year 2009
_chemical_compound_source
;
C. W. Dittrich; crystallisation from water
;
_chemical_formula_moiety 'C17 H19 F N3 O3, 1.4(H2 O), Cl'
_chemical_formula_sum 'C17 H21.8 Cl F N3 O4.4'
_chemical_formula_weight 393.02
_chemical_name_systematic
;
1-cyclopropyl-6-fiuoro-4-oxo-7-(1-piperazinyl)-
 1,4-dihydroquinoline-3-carboxylic acid) 1.4hydrate hydrochloride
;
_space_group_IT_number 14
_symmetry_cell_setting monoclinic
_symmetry_space_group_name_Hall '-P 2ybc'
_symmetry_space_group_name_H-M 'P 1 21/c 1'
_atom_sites_solution_primary other
_audit_conform_dict_location ftp://ftp.iucr.org/pub/cif_core.dic
_audit_conform_dict_name cif_core.dic
_audit_conform_dict_version 2.2
_audit_creation_date 2009-07-25
_audit_creation_method 'XD routine XDCIF'
_cell_angle_alpha 90.0(0)
_cell_angle_beta 90.55(5)
_cell_angle_gamma 90.0(0)
_cell_formula_units_Z 4
_cell_length_a 12.872(1)
_cell_length_b 19.576(1)
_cell_length_c 6.948(1)
_cell_measurement_temperature 100
_cell_volume 1750.7(3)
_computing_molecular_graphics 'Koritsanszky et al, (2003)'
_computing_publication_material 'Koritsanszky et al, (2003)'
_computing_structure_refinement 'Koritsanszky et al, (2003)'
_diffrn_ambient_temperature 100
_diffrn_measured_fraction_theta_full 0.99
_diffrn_measured_fraction_theta_max 0.902
_diffrn_measurement_device_type 'MAR 345'
_diffrn_measurement_method \f
_diffrn_radiation_source Synchrotron
_diffrn_radiation_type Synchrotron
_diffrn_radiation_wavelength 0.7660
_diffrn_reflns_av_R_equivalents 0.0
_diffrn_reflns_limit_h_max 20
_diffrn_reflns_limit_h_min -19
_diffrn_reflns_limit_k_max 28
_diffrn_reflns_limit_k_min -29
_diffrn_reflns_limit_l_max 9
_diffrn_reflns_limit_l_min -8
_diffrn_reflns_number 68821
_diffrn_reflns_theta_full 28.7
_diffrn_reflns_theta_max 36.65
_diffrn_standards_number 0
_exptl_absorpt_coefficient_mu 0.26
_exptl_absorpt_correction_T_max 0.998
_exptl_absorpt_correction_T_min 0.792
_exptl_absorpt_correction_type empirical
_exptl_absorpt_process_details 'SADABS (Sheldrick, 1996-2008)'
_exptl_crystal_colour colourless
_exptl_crystal_density_diffrn 1.491
_exptl_crystal_density_method 'not measured'
_exptl_crystal_description 'thin plate'
_exptl_crystal_F_000 824.0
_exptl_crystal_size_max 0.62
_exptl_crystal_size_mid 0.31
_exptl_crystal_size_min 0.007
_refine_diff_density_max 1.013
_refine_diff_density_min -0.822
_refine_diff_density_rms 0.058
_refine_ls_extinction_method none
_refine_ls_goodness_of_fit_ref 2.7692
_refine_ls_matrix_type full
_refine_ls_number_parameters 291
_refine_ls_number_reflns 5732
_refine_ls_number_restraints 0
_refine_ls_R_factor_all 0.0414
_refine_ls_R_factor_gt 0.0382
_refine_ls_shift/su_max 0.0029
_refine_ls_structure_factor_coef F
_refine_ls_weighting_details
;
     calc w1 = 1/[s^2^(Fo)]
;
_refine_ls_weighting_scheme calc
_refine_ls_wR_factor_ref 0.0503
_reflns_limit_h_max 20
_reflns_limit_h_min -19
_reflns_limit_k_max 28
_reflns_limit_k_min 0
_reflns_limit_l_max 9
_reflns_limit_l_min 0
_reflns_number_gt 5732
_reflns_number_total 6338
_reflns_threshold_expression F>3(\s)F
_cod_data_source_file he5445.cif
_cod_data_source_block cipro_hcl
_cod_original_sg_symbol_H-M 'P 21/c'
_cod_original_formula_sum 'C17 H21.80 Cl F N3 O4.40'
_cod_database_code 2300263

loop_
_symmetry_equiv_pos_as_xyz
+X,+Y,+Z
-X,1/2+Y,1/2-Z
-X,-Y,-Z
+X,1/2-Y,1/2+Z

loop_
_atom_local_axes_label
_atom_local_axes_atom0
_atom_local_axes_ax1
_atom_local_axes_atom1
_atom_local_axes_atom2
_atom_local_axes_ax2
Cl(1) DUM0 Z Cl(1) F(1) Y
F(1) C(11) Z F(1) C(10) Y
O(1) DUM1 Z O(1) C(7) Y
O(2) C(7) X O(2) H(2) Y
O(3) DUM2 Z O(3) C(8) Y
O(41) DUM3 Z O(41) H(411) Y
O(51) DUM4 Z O(51) H(511) Y
N(1) DUM5 Z N(1) C(1) Y
N(2) DUM6 Z N(2) C(12) Y
N(3) DUM7 Z N(3) C(14) Y
C(1) H(11) X C(1) N(1) Y
C(2) DUM8 Z C(2) C(1) Y
C(3) DUM9 Z C(3) C(1) Y
C(4) DUM10 Z C(4) C(9) Y
C(5) C(6) X C(5) N(1) Y
C(6) C(5) X C(6) C(7) Y
C(7) O(1) X C(7) O(2) Y
C(8) C(6) X C(8) C(9) Y
C(9) C(4) X C(9) C(8) Y
C(10) C(9) X C(10) C(11) Y
C(11) C(10) X C(11) C(12) Y
C(12) C(11) X C(12) C(17) Y
C(13) N(2) Z C(13) C(14) Y
C(14) N(3) Z C(14) C(13) Y
C(15) N(3) Z C(15) C(16) Y
C(16) N(2) Z C(16) C(15) Y
C(17) DUM11 Z C(17) C(4) Y
H(2) O(2) Z H(2) C(7) Y
H(312) N(3) Z H(312) C(14) Y
H(322) N(3) Z H(322) C(14) Y
H(11) C(1) Z H(11) N(1) Y
H(21) C(2) Z H(21) C(1) Y
H(22) C(2) Z H(22) C(1) Y
H(31) C(3) Z H(31) C(1) Y
H(32) C(3) Z H(32) C(1) Y
H(51) C(5) Z H(51) N(1) Y
H(101) C(10) Z H(101) C(9) Y
H(131) C(13) Z H(131) N(2) Y
H(132) C(13) Z H(132) N(2) Y
H(141) C(14) Z H(141) N(3) Y
H(142) C(14) Z H(142) N(3) Y
H(151) C(15) Z H(151) N(3) Y
H(152) C(15) Z H(152) N(3) Y
H(161) C(16) Z H(161) N(2) Y
H(162) C(16) Z H(162) N(2) Y
H(171) C(17) Z H(171) C(4) Y
H(411) O(41) Z H(411) H(412) Y
H(412) O(41) Z H(412) H(411) Y
H(511) O(51) Z H(511) H(512) Y
H(512) O(51) Z H(512) H(511) Y

loop_
_atom_site_aniso_label
_atom_site_aniso_U_11
_atom_site_aniso_U_22
_atom_site_aniso_U_33
_atom_site_aniso_U_23
_atom_site_aniso_U_13
_atom_site_aniso_U_12
Cl(1) 0.0448 0.0255 0.0262 0.0026 -0.0126 -0.0079
F(1) 0.0159 0.0227 0.0206 0.0009 0.0023 0.0033
O(1) 0.0154 0.0226 0.0321 -0.0026 0.0079 -0.0008
O(2) 0.0169 0.0222 0.0209 -0.0001 0.0023 -0.0047
O(3) 0.0165 0.0152 0.0229 0.0008 0.0017 -0.0016
O(41) 0.0546 0.0328 0.0227 0.0039 0.0062 0.0159
O(51) 0.0481 0.0398 0.0382 -0.0121 0.0163 -0.0042
N(1) 0.0134 0.0161 0.0147 -0.0011 -0.0013 -0.0015
N(2) 0.0132 0.0209 0.0232 0.0059 -0.0006 -0.0005
N(3) 0.0154 0.0243 0.022 -0.0007 0.0013 -0.0037
C(1) 0.0176 0.0158 0.0178 -0.0016 0 -0.0008
C(2) 0.0227 0.02 0.0253 0.0025 0.0018 0.0038
C(3) 0.0244 0.018 0.0221 0.002 0.0024 -0.0004
C(4) 0.0131 0.0166 0.0143 0.0007 -0.0013 -0.0012
C(5) 0.0141 0.0173 0.0145 -0.0007 0 -0.0007
C(6) 0.0123 0.0173 0.0146 0.0003 0.0005 -0.0011
C(7) 0.0134 0.0214 0.0166 -0.0011 0.002 -0.0017
C(8) 0.0138 0.0154 0.0134 0.0007 -0.0008 -0.001
C(9) 0.0126 0.0167 0.0131 0.0007 -0.0005 0
C(10) 0.0146 0.0174 0.0156 0.0013 -0.0003 0.0003
C(11) 0.014 0.0188 0.0157 0.0014 0.0006 0.001
C(12) 0.0125 0.019 0.0175 0.0033 -0.0006 -0.0003
C(13) 0.0161 0.023 0.0354 0.0109 0.0015 0
C(14) 0.0184 0.025 0.0271 0.0073 -0.0012 -0.0053
C(15) 0.013 0.0244 0.0232 -0.0003 0.0008 0.0004
C(16) 0.0125 0.0243 0.0205 0.0033 -0.0003 0.0004
C(17) 0.0129 0.0177 0.0186 0.0017 -0.0003 -0.0012
H(2) 0.0261 0.0316 0.0334 -0.0002 0.0072 0.001
H(312) 0.0268 0.0448 0.0389 0.0018 0.0019 -0.0081
H(322) 0.0342 0.0383 0.0359 -0.0028 -0.0059 -0.0094
H(11) 0.0382 0.0307 0.0266 -0.0035 -0.0046 0.0009
H(21) 0.0338 0.0389 0.038 0.0024 -0.0028 -0.0009
H(22) 0.0522 0.0274 0.038 -0.0039 0.0041 0.0087
H(31) 0.0365 0.0266 0.0441 0.0036 -0.0024 -0.0029
H(32) 0.0381 0.0338 0.0295 -0.005 -0.0049 0.0044
H(51) 0.0324 0.0313 0.0403 -0.0024 0.008 0.0089
H(101) 0.0317 0.0206 0.0407 -0.0011 0.0033 -0.0006
H(131) 0.0275 0.0374 0.0333 0.0063 -0.0089 -0.0031
H(132) 0.0416 0.0319 0.0289 -0.0041 -0.0025 -0.0066
H(141) 0.0343 0.0303 0.0443 0.0086 -0.003 -0.0065
H(142) 0.031 0.0402 0.0337 -0.0066 -0.0028 -0.0046
H(151) 0.0362 0.0366 0.0377 -0.0034 0.0008 -0.0046
H(152) 0.0258 0.0467 0.0438 0.0091 -0.011 -0.0036
H(161) 0.0345 0.0372 0.034 -0.0066 -0.0061 -0.0028
H(162) 0.0319 0.0287 0.0436 0.0086 -0.0038 -0.0014
H(171) 0.0345 0.0208 0.0389 -0.0013 -0.0004 -0.0018
H(411) 0.0418 0.0379 0.039 -0.0036 0.0096 0.0102
H(412) 0.0445 0.0438 0.0404 0.0051 0.0074 0.0132
H(511) 0.0406 0.0339 0.0324 -0.0039 -0.0018 -0.0008
H(512) 0.0391 0.0375 0.0344 -0.0017 -0.0131 -0.0083

loop_
_atom_site_label
_atom_site_fract_x
_atom_site_fract_y
_atom_site_fract_z
_atom_site_U_iso_or_equiv
_atom_site_occupancy
Cl(1) -0.20203 0.49929 0.19796 0.032 1
F(1) 0.0777 0.81003 0.38906 0.02 1
O(1) 0.6807 0.72031 0.01987 0.023 1
O(2) 0.62565 0.8264 0.06165 0.02 1
O(3) 0.44655 0.84788 0.18513 0.018 1
O(41) 0.75002 0.59834 -0.14838 0.037 1
O(51) 0.0292 0.54383 0.0613 0.042 0.4
N(1) 0.39877 0.64086 0.18849 0.015 1
N(2) 0.04445 0.67324 0.40873 0.019 1
N(3) -0.14999 0.61086 0.49431 0.021 1
C(1) 0.38386 0.56732 0.18335 0.017 1
C(2) 0.47071 0.52244 0.25247 0.023 1
C(3) 0.37456 0.53041 0.37157 0.022 1
C(4) 0.31748 0.68382 0.24018 0.015 1
C(5) 0.4891 0.66762 0.13337 0.015 1
C(6) 0.50894 0.73666 0.12987 0.015 1
C(7) 0.61202 0.75964 0.06666 0.017 1
C(8) 0.43061 0.78426 0.18355 0.014 1
C(9) 0.33163 0.75519 0.23636 0.014 1
C(10) 0.24807 0.798 0.28507 0.016 1
C(11) 0.15603 0.76926 0.33525 0.016 1
C(12) 0.13942 0.6979 0.34218 0.016 1
C(13) 0.04171 0.60274 0.47504 0.025 1
C(14) -0.05248 0.59329 0.60037 0.023 1
C(15) -0.14482 0.67969 0.40258 0.02 1
C(16) -0.04673 0.68772 0.28761 0.019 1
C(17) 0.22165 0.65581 0.2925 0.016 1
H(2) 0.56333 0.84694 0.10996 0.03 1
H(312) -0.20812 0.60574 0.59238 0.037 1
H(322) -0.16776 0.57573 0.39038 0.036 1
H(11) 0.33568 0.5497 0.06134 0.032 1
H(21) 0.54087 0.54605 0.31255 0.037 1
H(22) 0.48818 0.47617 0.17079 0.039 1
H(31) 0.31791 0.48878 0.37291 0.036 1
H(32) 0.38407 0.56241 0.49952 0.034 1
H(51) 0.5488 0.63212 0.08839 0.035 1
H(101) 0.25622 0.853 0.2881 0.031 1
H(131) 0.11132 0.5937 0.56435 0.033 1
H(132) 0.04171 0.56844 0.34981 0.034 1
H(141) -0.06096 0.53993 0.64687 0.036 1
H(142) -0.04965 0.62954 0.7211 0.035 1
H(151) -0.14794 0.71715 0.52019 0.037 1
H(152) -0.21538 0.68742 0.31489 0.039 1
H(161) -0.04802 0.65045 0.16931 0.035 1
H(162) -0.04515 0.74086 0.23666 0.035 1
H(171) 0.2119 0.60097 0.28493 0.031 1
H(411) 0.73203 0.64084 -0.08785 0.04 1
H(412) 0.77047 0.56964 -0.04229 0.043 1
H(511) 0.08318 0.52522 -0.01781 0.036 0.4
H(512) -0.02948 0.53117 -0.01765 0.037 0.4

loop_
_geom_angle_atom_site_label_1
_geom_angle_atom_site_label_2
_geom_angle_atom_site_label_3
_geom_angle
_geom_angle_site_symmetry_1
_geom_angle_site_symmetry_2
_geom_angle_site_symmetry_3
_geom_angle_publ_flag
C(7) O(2) H(2) 107.1 1_555 1_555 1_555 yes
C(1) N(1) C(4) 120.38 1_555 1_555 1_555 yes
C(1) N(1) C(5) 119.81 1_555 1_555 1_555 yes
C(4) N(1) C(5) 119.71 1_555 1_555 1_555 yes
C(12) N(2) C(13) 117.16 1_555 1_555 1_555 yes
C(12) N(2) C(16) 116.19 1_555 1_555 1_555 yes
C(13) N(2) C(16) 110.09 1_555 1_555 1_555 yes
N(1) C(1) C(2) 118.4 1_555 1_555 1_555 yes
N(1) C(1) C(3) 117.87 1_555 1_555 1_555 yes
C(2) C(1) C(3) 60.21 1_555 1_555 1_555 yes
C(1) C(2) C(3) 60 1_555 1_555 1_555 yes
C(1) C(3) C(2) 59.8 1_555 1_555 1_555 yes
N(1) C(4) C(9) 119.77 1_555 1_555 1_555 yes
N(1) C(4) C(17) 119.73 1_555 1_555 1_555 yes
C(9) C(4) C(17) 120.48 1_555 1_555 1_555 yes
N(1) C(5) C(6) 123.58 1_555 1_555 1_555 yes
C(5) C(6) C(7) 118.27 1_555 1_555 1_555 yes
C(5) C(6) C(8) 120.4 1_555 1_555 1_555 yes
C(7) C(6) C(8) 121.33 1_555 1_555 1_555 yes
O(1) C(7) O(2) 121.46 1_555 1_555 1_555 yes
O(1) C(7) C(6) 122.99 1_555 1_555 1_555 yes
O(2) C(7) C(6) 115.54 1_555 1_555 1_555 yes
O(3) C(8) C(6) 122.16 1_555 1_555 1_555 yes
O(3) C(8) C(9) 121.98 1_555 1_555 1_555 yes
C(6) C(8) C(9) 115.86 1_555 1_555 1_555 yes
C(4) C(9) C(8) 120.62 1_555 1_555 1_555 yes
C(4) C(9) C(10) 119.13 1_555 1_555 1_555 yes
C(8) C(9) C(10) 120.25 1_555 1_555 1_555 yes
C(9) C(10) C(11) 118.99 1_555 1_555 1_555 yes
F(1) C(11) C(10) 118.94 1_555 1_555 1_555 yes
F(1) C(11) C(12) 117.64 1_555 1_555 1_555 yes
C(10) C(11) C(12) 123.35 1_555 1_555 1_555 yes
N(2) C(12) C(11) 119.06 1_555 1_555 1_555 yes
N(2) C(12) C(17) 123.29 1_555 1_555 1_555 yes
C(11) C(12) C(17) 117.54 1_555 1_555 1_555 yes
N(2) C(13) C(14) 108.7 1_555 1_555 1_555 yes
N(2) C(16) C(15) 110.19 1_555 1_555 1_555 yes
C(4) C(17) C(12) 120.49 1_555 1_555 1_555 yes

loop_
_geom_bond_atom_site_label_1
_geom_bond_atom_site_label_2
_geom_bond_distance
_geom_bond_site_symmetry_1
_geom_bond_site_symmetry_2
_geom_bond_publ_flag
F(1) C(11) 1.341824 1_555 1_555 yes
O(1) C(7) 1.218815 1_555 1_555 yes
O(2) C(7) 1.319268 1_555 1_555 yes
O(3) C(8) 1.262484 1_555 1_555 yes
N(1) C(1) 1.45319 1_555 1_555 yes
N(1) C(4) 1.392241 1_555 1_555 yes
N(1) C(5) 1.334597 1_555 1_555 yes
N(2) C(12) 1.397001 1_555 1_555 yes
N(2) C(13) 1.455912 1_555 1_555 yes
N(2) C(16) 1.465235 1_555 1_555 yes
C(1) C(2) 1.497244 1_555 1_555 yes
C(1) C(3) 1.500311 1_555 1_555 yes
C(2) C(3) 1.503429 1_555 1_555 yes
C(4) C(9) 1.409423 1_555 1_555 yes
C(4) C(17) 1.400992 1_555 1_555 yes
C(5) C(6) 1.375904 1_555 1_555 yes
C(6) C(7) 1.471992 1_555 1_555 yes
C(6) C(8) 1.425175 1_555 1_555 yes
C(8) C(9) 1.445785 1_555 1_555 yes
C(9) C(10) 1.407373 1_555 1_555 yes
C(10) C(11) 1.359991 1_555 1_555 yes
C(11) C(12) 1.414381 1_555 1_555 yes
C(12) C(17) 1.387752 1_555 1_555 yes
C(13) C(14) 1.510768 1_555 1_555 yes
C(15) C(16) 1.508746 1_555 1_555 yes
